data_9012574
loop_
_publ_author_name
'Kjekshus, A.'
'Peterzens, P. G.'
'Rakke, T.'
'Andresen, A. F.'

_publ_section_title
;
 Compounds with the marcasite type crystal structure. XIII. Structural and
 magnetic properties of CrtFe1-tAs2, CrtFe1-tSb2, Fe1-tNitAs2 and Fe1-tNitSb2
;
_journal_name_full 'Acta Chemica Scandinavica A'
_journal_page_first 469
_journal_page_last 480
_journal_volume 33
_journal_year 1979
_chemical_formula_structural Cr.93Fe.07Sb2
_chemical_formula_sum 'Cr0.93 Fe0.07 Sb2'
_space_group_IT_number 58
_symmetry_space_group_name_Hall '-P 2 2n'
_symmetry_space_group_name_H-M 'P n n m'
_cell_angle_alpha 90
_cell_angle_beta 90
_cell_angle_gamma 90
_cell_length_a 6.0205
_cell_length_b 6.8491
_cell_length_c 3.2628
_cell_formula_units_Z 2
_cell_volume 134.542
_database_code_amcsd 0011959
_exptl_crystal_density_diffrn 7.301
_cod_original_formula_sum '(Cr.93 Fe.07) Sb2'
_cod_database_code 9012574
_amcsd_formula_title Cr.93Fe.07Sb2

loop_
_space_group_symop_operation_xyz
x,y,z
1/2+x,1/2-y,1/2+z
1/2-x,1/2+y,1/2-z
1/2-x,1/2+y,1/2+z
1/2+x,1/2-y,1/2-z
x,y,-z
-x,-y,z
-x,-y,-z

loop_
_atom_site_label
_atom_site_fract_x
_atom_site_fract_y
_atom_site_fract_z
_atom_site_occupancy
Cr 0.00000 0.00000 0.00000 0.93000
Fe 0.00000 0.00000 0.00000 0.07000
Sb 0.17720 0.36340 0.00000 1.00000

loop_
_cod_related_entry_id
_cod_related_entry_database
_cod_related_entry_code
1 AMCSD 0011959
